data_1529924
loop_
_publ_author_name
'Fesenko, E.G.'
'Rumanova, I.M.'
'Belov, N.V.'

_publ_section_title
;
 The crystal structure of zoisite
;
_journal_name_full Kristallografiya
_journal_page_first 171
_journal_page_last 196
_journal_volume 1
_journal_year 1956
_chemical_formula_sum 'Al3 Ca2 H O13 Si3'
_chemical_name_systematic 'Ca2 Al3 (Si2 O7) (Si O4) O (O H)'
_space_group_IT_number 62
_symmetry_space_group_name_Hall '-P 2ac 2n'
_symmetry_space_group_name_H-M 'P n m a'
_cell_angle_alpha 90
_cell_angle_beta 90
_cell_angle_gamma 90
_cell_formula_units_Z 4
_cell_length_a 16.23
_cell_length_b 5.51
_cell_length_c 10.16
_cell_volume 908.581
_citation_journal_id_ASTM KRISAJ
_cod_data_source_file Fesenko_KRISAJ_1956_1469.cif
_cod_data_source_block H1Al3Ca2O13Si3
_cod_original_cell_volume 908.5814
_cod_original_formula_sum 'H1 Al3 Ca2 O13 Si3'
_cod_database_code 1529924

loop_
_symmetry_equiv_pos_as_xyz
x,y,z
-x+1/2,-y,z+1/2
x+1/2,-y+1/2,-z+1/2
-x,y+1/2,-z
-x,-y,-z
x-1/2,y,-z-1/2
-x-1/2,y-1/2,z-1/2
x,-y-1/2,z

loop_
_atom_site_label
_atom_site_type_symbol
_atom_site_fract_x
_atom_site_fract_y
_atom_site_fract_z
_atom_site_occupancy
_atom_site_U_iso_or_equiv
O4 O-2 0.223 0.25 0.304 1 0.0
Si1 Si+4 0.0845 0.25 0.102 1 0.0
O1 O-2 0.118 0 0.15 1 0.0
Al2 Al+3 0.107 0.75 0.3 1 0.0
O9 O-2 0.435 0.75 0.438 1 0.0
O5 O-2 0.223 0.75 0.304 1 0.0
O7 O-2 -0.003 0.25 0.163 1 0.0
Ca1 Ca+2 0.372 0.25 0.436 1 0.0
Al1 Al+3 0.25 0 0.1905 1 0.0
Si2 Si+4 0.412 0.75 0.281 1 0.0
O8 O-2 -0.003 0.75 0.296 1 0.0
Si3 Si+4 0.162 0.25 0.435 1 0.0
Ca2 Ca+2 0.454 0.25 0.112 1 0.0
O6 O-2 0.2685 0.75 0.057 1 0.0
O10 O-2 0.2685 0.25 0.075 1 0.0
O2 O-2 0.101 0 0.431 1 0.0
O3 O-2 0.375 0 0.245 1 0.0
